data_7130079
loop_
_publ_author_name
'Shimada, Shigeru'
'Yin, Shuang-Feng'
'Choe, Yoong-Kee'

_publ_section_title
;
 Synthesis, Structure and Properties of Trivalent and Pentavalent
 Tricarbabismatranes
;
_journal_name_full 'Chemical Communications'
_journal_paper_doi 10.1039/D2CC00751G
_journal_year 2022
_chemical_formula_moiety 'C21 H18 Bi F2 N'
_chemical_formula_sum 'C21 H18 Bi F2 N'
_chemical_formula_weight 531.34
_space_group_crystal_system monoclinic
_space_group_IT_number 14
_space_group_name_Hall '-P 2ybc'
_space_group_name_H-M_alt 'P 1 21/c 1'
_atom_sites_solution_hydrogens geom
_atom_sites_solution_primary dual
_audit_creation_date 2021-11-09
_audit_creation_method
;
Olex2 1.5
(compiled 2021.10.07 svn.r9718050b for OlexSys, GUI svn.r6410)
;
_audit_update_record
;
2022-01-24 deposited with the CCDC.	2022-05-11 downloaded from the CCDC.
;
_cell_angle_alpha 90
_cell_angle_beta 101.586(3)
_cell_angle_gamma 90
_cell_formula_units_Z 4
_cell_length_a 10.0487(3)
_cell_length_b 13.9834(4)
_cell_length_c 12.3014(4)
_cell_measurement_reflns_used 8948
_cell_measurement_temperature 153
_cell_measurement_theta_max 28.6110
_cell_measurement_theta_min 2.0690
_cell_volume 1693.31(9)
_computing_cell_refinement 'CrysAlisPro 1.171.40.67a (Rigaku OD, 2019)'
_computing_data_collection 'CrysAlisPro 1.171.40.67a (Rigaku OD, 2019)'
_computing_data_reduction 'CrysAlisPro 1.171.40.67a (Rigaku OD, 2019)'
_computing_molecular_graphics 'Olex2 1.5 (Dolomanov et al., 2009)'
_computing_publication_material 'Olex2 1.5 (Dolomanov et al., 2009)'
_computing_structure_refinement 'SHELXL 2018/3 (Sheldrick, 2015)'
_computing_structure_solution 'SHELXT 2018/2 (Sheldrick, 2018)'
_diffrn_ambient_temperature 153
_diffrn_detector 'Bruker APEX area detector'
_diffrn_detector_area_resol_mean 8.366
_diffrn_detector_type 'CCD area detector'
_diffrn_measured_fraction_theta_full 0.999
_diffrn_measured_fraction_theta_max 0.994
_diffrn_measurement_details
;
List of Runs (angles in degrees, time in seconds):

 # Type Start End Width t~exp~ \w \q \k \f Frames
#--------------------------------------------------------------------------
 1 \w 2.33 183.94 0.30 4.99 -- 28.00 73.57 -25.67 606
 2 \w 2.33 132.69 0.30 4.99 -- 28.00 73.57 64.33 435
 3 \w 2.33 71.26 0.30 4.99 -- 28.00 73.57 154.33 230
 4 \w 2.33 11.32 0.30 4.99 -- 28.00 73.57 -25.67 30
;
_diffrn_measurement_device 'three-circle diffractometer'
_diffrn_measurement_device_type 'Bruker SMART APEX area detector'
_diffrn_measurement_method 'phi and omega scans'
_diffrn_orient_matrix_type 'CrysAlisPro convention (1999,Acta A55,543-557)'
_diffrn_orient_matrix_UB_11 0.0142762000
_diffrn_orient_matrix_UB_12 0.0489804000
_diffrn_orient_matrix_UB_13 0.0121253000
_diffrn_orient_matrix_UB_21 0.0691747000
_diffrn_orient_matrix_UB_22 -0.0079324000
_diffrn_orient_matrix_UB_23 -0.0020881000
_diffrn_orient_matrix_UB_31 -0.0142983000
_diffrn_orient_matrix_UB_32 0.0105819000
_diffrn_orient_matrix_UB_33 -0.0575376000
_diffrn_radiation_monochromator graphite
_diffrn_radiation_probe x-ray
_diffrn_radiation_type 'Mo K\a'
_diffrn_radiation_wavelength 0.71073
_diffrn_reflns_av_R_equivalents 0.0150
_diffrn_reflns_av_unetI/netI 0.0159
_diffrn_reflns_Laue_measured_fraction_full 0.999
_diffrn_reflns_Laue_measured_fraction_max 0.994
_diffrn_reflns_limit_h_max 11
_diffrn_reflns_limit_h_min -12
_diffrn_reflns_limit_k_max 16
_diffrn_reflns_limit_k_min -17
_diffrn_reflns_limit_l_max 15
_diffrn_reflns_limit_l_min -14
_diffrn_reflns_number 9898
_diffrn_reflns_point_group_measured_fraction_full 0.999
_diffrn_reflns_point_group_measured_fraction_max 0.994
_diffrn_reflns_theta_full 25.242
_diffrn_reflns_theta_max 27.102
_diffrn_reflns_theta_min 2.069
_diffrn_source 'Bruker TXS fine-focus rotating anode'
_diffrn_source_type 'Enhance (Mo) X-ray Source'
_exptl_absorpt_coefficient_mu 10.435
_exptl_absorpt_correction_T_max 1.00000
_exptl_absorpt_correction_T_min 0.71507
_exptl_absorpt_correction_type multi-scan
_exptl_absorpt_process_details
;
CrysAlisPro 1.171.40.67a (Rigaku Oxford Diffraction, 2019)
Empirical absorption correction using spherical harmonics,
 implemented in SCALE3 ABSPACK scaling algorithm.
;
_exptl_crystal_colour colourless
_exptl_crystal_colour_primary colourless
_exptl_crystal_density_diffrn 2.084
_exptl_crystal_description prism
_exptl_crystal_F_000 1008
_exptl_crystal_recrystallization_method 'Recrystallized from CH2Cl2/heptane'
_exptl_crystal_size_max 0.2
_exptl_crystal_size_mid 0.15
_exptl_crystal_size_min 0.1
_refine_diff_density_max 1.144
_refine_diff_density_min -0.956
_refine_diff_density_rms 0.108
_refine_ls_extinction_method none
_refine_ls_goodness_of_fit_ref 1.057
_refine_ls_hydrogen_treatment constr
_refine_ls_matrix_type full
_refine_ls_number_parameters 226
_refine_ls_number_reflns 3716
_refine_ls_number_restraints 0
_refine_ls_restrained_S_all 1.057
_refine_ls_R_factor_all 0.0223
_refine_ls_R_factor_gt 0.0199
_refine_ls_shift/su_max 0.003
_refine_ls_shift/su_mean 0.000
_refine_ls_structure_factor_coef Fsqd
_refine_ls_weighting_details 'w=1/[\s^2^(Fo^2^)+(0.0214P)^2^+3.6859P] where P=(Fo^2^+2Fc^2^)/3'
_refine_ls_weighting_scheme calc
_refine_ls_wR_factor_gt 0.0460
_refine_ls_wR_factor_ref 0.0469
_reflns_Friedel_coverage 0.000
_reflns_number_gt 3466
_reflns_number_total 3716
_reflns_threshold_expression 'I > 2\s(I)'
_cod_data_source_file d2cc00751g2.cif
_cod_data_source_block bismatrneF2-Compoud-8b
_cod_database_code 7130079
_shelx_shelxl_version_number 2018/3
_chemical_oxdiff_formula C21H18Bi1F2N1
_chemical_oxdiff_usercomment BismatoraneF2
_shelx_space_group_comment
;
The symmetry employed for this shelxl refinement is uniquely defined
by the following loop, which should always be used as a source of
symmetry information in preference to the above space-group names.
They are only intended as comments.
;
_olex2_refinement_description
;
1. Fixed Uiso
 At 1.2 times of:
  All C(H) groups, All C(H,H) groups
2.a Secondary CH2 refined with riding coordinates:
 C7(H7A,H7B), C8(H8A,H8B), C21(H21A,H21B)
2.b Aromatic/amide H refined with riding coordinates:
 C2(H2), C3(H3), C4(H4), C5(H5), C10(H10), C11(H11), C12(H12), C13(H13),
 C16(H16), C17(H17), C18(H18), C19(H19)
;
_olex2_submission_special_instructions 'No special instructions were received'
_oxdiff_exptl_absorpt_empirical_details
;
Empirical correction (ABSPACK) includes:
- Absorption correction using spherical harmonics
- Frame scaling
;
_oxdiff_exptl_absorpt_empirical_full_max 1.396
_oxdiff_exptl_absorpt_empirical_full_min 0.716

loop_
_space_group_symop_operation_xyz
'x, y, z'
'-x, y+1/2, -z+1/2'
'-x, -y, -z'
'x, -y-1/2, z-1/2'

loop_
_atom_site_label
_atom_site_type_symbol
_atom_site_fract_x
_atom_site_fract_y
_atom_site_fract_z
_atom_site_U_iso_or_equiv
_atom_site_adp_type
_atom_site_occupancy
_atom_site_site_symmetry_order
_atom_site_calc_flag
_atom_site_refinement_flags_posn
_atom_site_refinement_flags_adp
_atom_site_refinement_flags_occupancy
_atom_site_disorder_assembly
_atom_site_disorder_group
Bi1 Bi 0.29539(2) 0.60129(2) 0.70502(2) 0.01934(5) Uani 1 1 d . . . . .
F1 F 0.1907(3) 0.57254(18) 0.8314(2) 0.0412(6) Uani 1 1 d . . . . .
F2 F 0.3353(3) 0.45484(16) 0.74838(19) 0.0435(6) Uani 1 1 d . . . . .
N1 N 0.4000(3) 0.71595(19) 0.5898(2) 0.0192(5) Uani 1 1 d . . . . .
C1 C 0.1653(3) 0.7340(3) 0.6837(3) 0.0234(7) Uani 1 1 d . . . . .
C2 C 0.0688(4) 0.7548(3) 0.7480(3) 0.0307(8) Uani 1 1 d . . . . .
H2 H 0.054096 0.712175 0.802404 0.037 Uiso 1 1 calc R U . . .
C3 C -0.0046(4) 0.8388(3) 0.7304(4) 0.0385(10) Uani 1 1 d . . . . .
H3 H -0.068514 0.852974 0.773250 0.046 Uiso 1 1 calc R U . . .
C4 C 0.0171(4) 0.9020(3) 0.6490(4) 0.0364(10) Uani 1 1 d . . . . .
H4 H -0.033205 0.958232 0.636802 0.044 Uiso 1 1 calc R U . . .
C5 C 0.1121(4) 0.8823(3) 0.5864(3) 0.0306(8) Uani 1 1 d . . . . .
H5 H 0.126001 0.925405 0.532192 0.037 Uiso 1 1 calc R U . . .
C6 C 0.1882(3) 0.7983(3) 0.6029(3) 0.0241(7) Uani 1 1 d . . . . .
C7 C 0.2896(4) 0.7772(2) 0.5310(3) 0.0238(7) Uani 1 1 d . . . . .
H7A H 0.244138 0.745511 0.463610 0.029 Uiso 1 1 calc R U . . .
H7B H 0.327364 0.836767 0.510293 0.029 Uiso 1 1 calc R U . . .
C8 C 0.4540(3) 0.6538(2) 0.5124(3) 0.0223(7) Uani 1 1 d . . . . .
H8A H 0.538122 0.624547 0.550182 0.027 Uiso 1 1 calc R U . . .
H8B H 0.472988 0.691491 0.451077 0.027 Uiso 1 1 calc R U . . .
C9 C 0.3512(4) 0.5771(2) 0.4689(3) 0.0229(7) Uani 1 1 d . . . . .
C10 C 0.3375(4) 0.5411(3) 0.3618(3) 0.0288(8) Uani 1 1 d . . . . .
H10 H 0.391567 0.565194 0.315075 0.035 Uiso 1 1 calc R U . . .
C11 C 0.2440(4) 0.4698(3) 0.3242(3) 0.0340(9) Uani 1 1 d . . . . .
H11 H 0.234966 0.446942 0.252094 0.041 Uiso 1 1 calc R U . . .
C12 C 0.1642(4) 0.4325(3) 0.3930(3) 0.0333(9) Uani 1 1 d . . . . .
H12 H 0.101820 0.384477 0.367197 0.040 Uiso 1 1 calc R U . . .
C13 C 0.1767(4) 0.4662(3) 0.5003(3) 0.0285(8) Uani 1 1 d . . . . .
H13 H 0.123969 0.440801 0.547333 0.034 Uiso 1 1 calc R U . . .
C14 C 0.2687(3) 0.5383(2) 0.5362(3) 0.0221(7) Uani 1 1 d . . . . .
C15 C 0.4965(3) 0.6351(2) 0.8024(3) 0.0198(6) Uani 1 1 d . . . . .
C16 C 0.5512(4) 0.5810(3) 0.8963(3) 0.0237(7) Uani 1 1 d . . . . .
H16 H 0.505483 0.527647 0.915280 0.028 Uiso 1 1 calc R U . . .
C17 C 0.6746(4) 0.6085(3) 0.9606(3) 0.0280(8) Uani 1 1 d . . . . .
H17 H 0.712560 0.573788 1.023758 0.034 Uiso 1 1 calc R U . . .
C18 C 0.7413(4) 0.6877(3) 0.9305(3) 0.0307(8) Uani 1 1 d . . . . .
H18 H 0.823336 0.706704 0.974511 0.037 Uiso 1 1 calc R U . . .
C19 C 0.6870(3) 0.7393(3) 0.8350(3) 0.0251(7) Uani 1 1 d . . . . .
H19 H 0.733882 0.791755 0.815266 0.030 Uiso 1 1 calc R U . . .
C20 C 0.5629(3) 0.7131(2) 0.7687(3) 0.0197(6) Uani 1 1 d . . . . .
C21 C 0.5041(4) 0.7701(2) 0.6661(3) 0.0235(7) Uani 1 1 d . . . . .
H21A H 0.464331 0.828521 0.687628 0.028 Uiso 1 1 calc R U . . .
H21B H 0.576417 0.787577 0.628224 0.028 Uiso 1 1 calc R U . . .

loop_
_atom_site_aniso_label
_atom_site_aniso_U_11
_atom_site_aniso_U_22
_atom_site_aniso_U_33
_atom_site_aniso_U_23
_atom_site_aniso_U_13
_atom_site_aniso_U_12
Bi1 0.02428(7) 0.01800(7) 0.01566(7) 0.00016(4) 0.00381(5) -0.00356(5)
F1 0.0480(14) 0.0398(13) 0.0411(13) 0.0062(11) 0.0220(11) -0.0111(11)
F2 0.0771(18) 0.0206(11) 0.0298(12) 0.0052(9) 0.0041(12) -0.0013(11)
N1 0.0221(13) 0.0187(14) 0.0166(13) 0.0011(10) 0.0035(10) 0.0011(11)
C1 0.0183(15) 0.0278(18) 0.0239(17) -0.0081(14) 0.0036(13) -0.0040(13)
C2 0.0223(17) 0.037(2) 0.034(2) -0.0123(16) 0.0087(15) -0.0107(15)
C3 0.0227(18) 0.048(3) 0.047(2) -0.023(2) 0.0133(17) -0.0035(17)
C4 0.0239(18) 0.033(2) 0.048(2) -0.0154(18) -0.0032(17) 0.0059(15)
C5 0.0271(18) 0.0254(19) 0.035(2) -0.0043(15) -0.0030(16) 0.0015(14)
C6 0.0224(16) 0.0244(18) 0.0237(17) -0.0059(14) 0.0003(13) 0.0011(14)
C7 0.0286(17) 0.0203(17) 0.0217(16) 0.0050(13) 0.0033(14) 0.0061(13)
C8 0.0263(17) 0.0214(17) 0.0204(16) 0.0017(13) 0.0073(13) 0.0038(13)
C9 0.0258(17) 0.0232(17) 0.0186(16) 0.0004(13) 0.0014(13) 0.0076(13)
C10 0.038(2) 0.0297(19) 0.0198(17) 0.0020(14) 0.0080(15) 0.0128(16)
C11 0.043(2) 0.031(2) 0.0220(18) -0.0097(15) -0.0066(16) 0.0123(17)
C12 0.0315(19) 0.0286(19) 0.035(2) -0.0095(16) -0.0055(16) 0.0016(16)
C13 0.0271(18) 0.0240(18) 0.0323(19) -0.0007(15) 0.0010(15) -0.0012(14)
C14 0.0266(17) 0.0217(17) 0.0169(15) -0.0011(12) 0.0020(13) 0.0017(13)
C15 0.0235(16) 0.0216(16) 0.0145(15) -0.0033(12) 0.0041(12) -0.0008(13)
C16 0.0303(18) 0.0253(17) 0.0166(16) 0.0026(13) 0.0071(13) 0.0007(14)
C17 0.0307(19) 0.032(2) 0.0198(17) 0.0025(14) 0.0006(14) 0.0077(15)
C18 0.0251(17) 0.034(2) 0.0314(19) -0.0048(16) 0.0025(15) 0.0050(15)
C19 0.0216(16) 0.0270(18) 0.0268(18) 0.0004(14) 0.0048(13) -0.0059(14)
C20 0.0221(16) 0.0187(16) 0.0180(15) -0.0036(12) 0.0037(12) 0.0012(12)
C21 0.0284(17) 0.0198(16) 0.0216(16) 0.0029(13) 0.0033(14) -0.0052(13)

loop_
_atom_type_symbol
_atom_type_description
_atom_type_scat_dispersion_real
_atom_type_scat_dispersion_imag
_atom_type_scat_source
C C 0.0033 0.0016 'International Tables Vol C Tables 4.2.6.8 and 6.1.1.4'
H H 0.0000 0.0000 'International Tables Vol C Tables 4.2.6.8 and 6.1.1.4'
N N 0.0061 0.0033 'International Tables Vol C Tables 4.2.6.8 and 6.1.1.4'
F F 0.0171 0.0103 'International Tables Vol C Tables 4.2.6.8 and 6.1.1.4'
Bi Bi -4.1077 10.2566 'International Tables Vol C Tables 4.2.6.8 and 6.1.1.4'

loop_
_geom_angle_atom_site_label_1
_geom_angle_atom_site_label_2
_geom_angle_atom_site_label_3
_geom_angle
_geom_angle_site_symmetry_1
_geom_angle_site_symmetry_3
_geom_angle_publ_flag
F1 Bi1 F2 74.11(10) . . ?
F1 Bi1 N1 151.31(9) . . ?
F1 Bi1 C1 82.99(11) . . ?
F1 Bi1 C14 129.53(11) . . ?
F1 Bi1 C15 100.55(11) . . ?
F2 Bi1 N1 132.52(10) . . ?
F2 Bi1 C1 153.46(12) . . ?
F2 Bi1 C14 80.49(11) . . ?
F2 Bi1 C15 87.92(12) . . ?
C1 Bi1 N1 72.95(11) . . ?
C14 Bi1 N1 73.16(11) . . ?
C14 Bi1 C1 105.00(12) . . ?
C15 Bi1 N1 74.02(11) . . ?
C15 Bi1 C1 109.67(12) . . ?
C15 Bi1 C14 121.55(12) . . ?
C7 N1 Bi1 106.8(2) . . ?
C8 N1 Bi1 103.84(19) . . ?
C8 N1 C7 111.4(3) . . ?
C21 N1 Bi1 107.10(18) . . ?
C21 N1 C7 112.6(3) . . ?
C21 N1 C8 114.3(3) . . ?
C2 C1 Bi1 123.8(3) . . ?
C6 C1 Bi1 116.1(2) . . ?
C6 C1 C2 120.1(3) . . ?
C1 C2 H2 120.1 . . ?
C3 C2 C1 119.8(4) . . ?
C3 C2 H2 120.1 . . ?
C2 C3 H3 120.0 . . ?
C2 C3 C4 120.0(4) . . ?
C4 C3 H3 120.0 . . ?
C3 C4 H4 119.8 . . ?
C5 C4 C3 120.4(4) . . ?
C5 C4 H4 119.8 . . ?
C4 C5 H5 119.6 . . ?
C4 C5 C6 120.8(4) . . ?
C6 C5 H5 119.6 . . ?
C1 C6 C5 118.9(3) . . ?
C1 C6 C7 121.4(3) . . ?
C5 C6 C7 119.7(3) . . ?
N1 C7 C6 110.9(3) . . ?
N1 C7 H7A 109.5 . . ?
N1 C7 H7B 109.5 . . ?
C6 C7 H7A 109.5 . . ?
C6 C7 H7B 109.5 . . ?
H7A C7 H7B 108.0 . . ?
N1 C8 H8A 109.8 . . ?
N1 C8 H8B 109.8 . . ?
N1 C8 C9 109.5(3) . . ?
H8A C8 H8B 108.2 . . ?
C9 C8 H8A 109.8 . . ?
C9 C8 H8B 109.8 . . ?
C10 C9 C8 121.5(3) . . ?
C10 C9 C14 117.7(3) . . ?
C14 C9 C8 120.8(3) . . ?
C9 C10 H10 119.7 . . ?
C11 C10 C9 120.6(4) . . ?
C11 C10 H10 119.7 . . ?
C10 C11 H11 119.8 . . ?
C12 C11 C10 120.4(3) . . ?
C12 C11 H11 119.8 . . ?
C11 C12 H12 119.9 . . ?
C11 C12 C13 120.2(4) . . ?
C13 C12 H12 119.9 . . ?
C12 C13 H13 120.6 . . ?
C14 C13 C12 118.8(4) . . ?
C14 C13 H13 120.6 . . ?
C9 C14 Bi1 115.2(2) . . ?
C13 C14 Bi1 122.4(3) . . ?
C13 C14 C9 122.3(3) . . ?
C16 C15 Bi1 120.2(2) . . ?
C20 C15 Bi1 117.0(2) . . ?
C20 C15 C16 122.7(3) . . ?
C15 C16 H16 120.7 . . ?
C17 C16 C15 118.7(3) . . ?
C17 C16 H16 120.7 . . ?
C16 C17 H17 120.1 . . ?
C18 C17 C16 119.7(3) . . ?
C18 C17 H17 120.1 . . ?
C17 C18 H18 119.6 . . ?
C17 C18 C19 120.8(3) . . ?
C19 C18 H18 119.6 . . ?
C18 C19 H19 119.7 . . ?
C18 C19 C20 120.6(3) . . ?
C20 C19 H19 119.7 . . ?
C15 C20 C19 117.4(3) . . ?
C15 C20 C21 122.3(3) . . ?
C19 C20 C21 120.3(3) . . ?
N1 C21 C20 111.8(3) . . ?
N1 C21 H21A 109.2 . . ?
N1 C21 H21B 109.2 . . ?
C20 C21 H21A 109.2 . . ?
C20 C21 H21B 109.2 . . ?
H21A C21 H21B 107.9 . . ?

loop_
_geom_bond_atom_site_label_1
_geom_bond_atom_site_label_2
_geom_bond_distance
_geom_bond_site_symmetry_2
_geom_bond_publ_flag
Bi1 F1 2.084(2) . ?
Bi1 F2 2.134(2) . ?
Bi1 N1 2.507(3) . ?
Bi1 C1 2.255(4) . ?
Bi1 C14 2.222(3) . ?
Bi1 C15 2.184(3) . ?
N1 C7 1.471(4) . ?
N1 C8 1.470(4) . ?
N1 C21 1.467(4) . ?
C1 C2 1.400(5) . ?
C1 C6 1.392(5) . ?
C2 H2 0.9300 . ?
C2 C3 1.380(6) . ?
C3 H3 0.9300 . ?
C3 C4 1.385(6) . ?
C4 H4 0.9300 . ?
C4 C5 1.370(6) . ?
C5 H5 0.9300 . ?
C5 C6 1.394(5) . ?
C6 C7 1.506(5) . ?
C7 H7A 0.9700 . ?
C7 H7B 0.9700 . ?
C8 H8A 0.9700 . ?
C8 H8B 0.9700 . ?
C8 C9 1.511(5) . ?
C9 C10 1.391(5) . ?
C9 C14 1.393(5) . ?
C10 H10 0.9300 . ?
C10 C11 1.384(6) . ?
C11 H11 0.9300 . ?
C11 C12 1.381(6) . ?
C12 H12 0.9300 . ?
C12 C13 1.383(5) . ?
C13 H13 0.9300 . ?
C13 C14 1.379(5) . ?
C15 C16 1.398(5) . ?
C15 C20 1.384(5) . ?
C16 H16 0.9300 . ?
C16 C17 1.385(5) . ?
C17 H17 0.9300 . ?
C17 C18 1.383(5) . ?
C18 H18 0.9300 . ?
C18 C19 1.394(5) . ?
C19 H19 0.9300 . ?
C19 C20 1.394(4) . ?
C20 C21 1.510(4) . ?
C21 H21A 0.9700 . ?
C21 H21B 0.9700 . ?

loop_
_geom_torsion_atom_site_label_1
_geom_torsion_atom_site_label_2
_geom_torsion_atom_site_label_3
_geom_torsion_atom_site_label_4
_geom_torsion
_geom_torsion_site_symmetry_1
_geom_torsion_site_symmetry_2
_geom_torsion_site_symmetry_3
_geom_torsion_site_symmetry_4
_geom_torsion_publ_flag
Bi1 N1 C7 C6 36.3(3) . . . . ?
Bi1 N1 C8 C9 43.1(3) . . . . ?
Bi1 N1 C21 C20 28.2(3) . . . . ?
Bi1 C1 C2 C3 178.8(3) . . . . ?
Bi1 C1 C6 C5 -179.3(2) . . . . ?
Bi1 C1 C6 C7 2.7(4) . . . . ?
Bi1 C15 C16 C17 -175.5(3) . . . . ?
Bi1 C15 C20 C19 175.5(2) . . . . ?
Bi1 C15 C20 C21 -3.2(4) . . . . ?
N1 C8 C9 C10 146.9(3) . . . . ?
N1 C8 C9 C14 -34.6(4) . . . . ?
C1 C2 C3 C4 0.3(5) . . . . ?
C1 C6 C7 N1 -29.1(4) . . . . ?
C2 C1 C6 C5 -1.0(5) . . . . ?
C2 C1 C6 C7 -178.9(3) . . . . ?
C2 C3 C4 C5 -0.7(6) . . . . ?
C3 C4 C5 C6 0.3(6) . . . . ?
C4 C5 C6 C1 0.6(5) . . . . ?
C4 C5 C6 C7 178.5(3) . . . . ?
C5 C6 C7 N1 153.0(3) . . . . ?
C6 C1 C2 C3 0.6(5) . . . . ?
C7 N1 C8 C9 -71.6(3) . . . . ?
C7 N1 C21 C20 145.4(3) . . . . ?
C8 N1 C7 C6 149.1(3) . . . . ?
C8 N1 C21 C20 -86.2(3) . . . . ?
C8 C9 C10 C11 179.1(3) . . . . ?
C8 C9 C14 Bi1 2.2(4) . . . . ?
C8 C9 C14 C13 -178.0(3) . . . . ?
C9 C10 C11 C12 -0.8(6) . . . . ?
C10 C9 C14 Bi1 -179.2(2) . . . . ?
C10 C9 C14 C13 0.6(5) . . . . ?
C10 C11 C12 C13 0.2(6) . . . . ?
C11 C12 C13 C14 0.8(6) . . . . ?
C12 C13 C14 Bi1 178.6(3) . . . . ?
C12 C13 C14 C9 -1.2(5) . . . . ?
C14 C9 C10 C11 0.4(5) . . . . ?
C15 C16 C17 C18 -0.4(5) . . . . ?
C15 C20 C21 N1 -19.8(4) . . . . ?
C16 C15 C20 C19 -2.4(5) . . . . ?
C16 C15 C20 C21 179.0(3) . . . . ?
C16 C17 C18 C19 -1.2(6) . . . . ?
C17 C18 C19 C20 1.1(6) . . . . ?
C18 C19 C20 C15 0.7(5) . . . . ?
C18 C19 C20 C21 179.4(3) . . . . ?
C19 C20 C21 N1 161.6(3) . . . . ?
C20 C15 C16 C17 2.3(5) . . . . ?
C21 N1 C7 C6 -81.0(3) . . . . ?
C21 N1 C8 C9 159.4(3) . . . . ?
